data_1008855
loop_
_publ_author_name
'Muller, J'
'Collomb, A'

_publ_section_title
;
A new representation of the bipyramidal site in the Sr Fe12 O19 M-type
hexagonal ferrite between 4.6 and 195 K
;
_journal_coden_ASTM JMMMDC
_journal_name_full 'Journal of Magnetism and Magnetic Materials'
_journal_page_first 194
_journal_page_last 203
_journal_paper_doi 10.1016/0304-8853(92)90253-K
_journal_volume 103
_journal_year 1992
_chemical_formula_structural 'Sr (Fe12 O19)'
_chemical_formula_sum 'Fe12 O19 Sr'
_chemical_name_systematic 'Strontium dodecaferrate(III)'
_space_group_IT_number 194
_symmetry_cell_setting hexagonal
_symmetry_Int_Tables_number 194
_symmetry_space_group_name_Hall '-P 6c 2c'
_symmetry_space_group_name_H-M 'P 63/m m c'
_cell_angle_alpha 90
_cell_angle_beta 90
_cell_angle_gamma 120
_cell_formula_units_Z 2
_cell_length_a 5.8758(4)
_cell_length_b 5.8758(4)
_cell_length_c 22.95799(200)
_cell_volume 686.4
_refine_ls_R_factor_all 0.016
_cod_database_code 1008855

loop_
_symmetry_equiv_pos_as_xyz
x,y,z
-y,x-y,z
y-x,-x,z
-y,-x,z
y-x,y,z
x,x-y,z
-x,-y,-z
y,y-x,-z
x-y,x,-z
y,x,-z
x-y,-y,-z
-x,y-x,-z
-x,-y,1/2+z
y,y-x,1/2+z
x-y,x,1/2+z
y,x,1/2+z
x-y,-y,1/2+z
-x,y-x,1/2+z
x,y,1/2-z
-y,x-y,1/2-z
y-x,-x,1/2-z
-y,-x,1/2-z
y-x,y,1/2-z
x,x-y,1/2-z

loop_
_atom_site_aniso_label
_atom_site_aniso_U_11
_atom_site_aniso_U_12
_atom_site_aniso_U_13
_atom_site_aniso_U_22
_atom_site_aniso_U_23
_atom_site_aniso_U_33
Sr1 0.0043(3) 0.0022(2) 0. 0.0043(3) 0. 0.0037(3)
Fe1 0.0030(4) 0.0015(2) 0. 0.0030(4) 0. 0.0028(5)
Fe3 0.0036(3) 0.0018(2) 0. 0.0036(3) 0. 0.0028(5)
Fe4 0.0030(3) 0.0015(2) 0. 0.0030(3) 0. 0.0036(3)
Fe5 0.0030(2) 0.0015(1) -0.00001(10) 0.0030(3) -0.00002(20) 0.0038(2)
O1 0.0036(13) 0.0018(7) 0. 0.0036(13) 0. 0.0035(17)
O2 0.0051(14) 0.0026(7) 0. 0.0051(14) 0. 0.0036(17)
O3 0.0101(14) 0.0037(11) 0. 0.0073(21) 0. 0.0049(12)
O4 0.0039(9) 0.0026(7) 0.0007(5) 0.0052(13) 0.0014(9) 0.0046(10)
O5 0.0054(8) 0.0032(6) 0.0001(6) 0.0063(12) 0.0002(11) 0.0051(9)

loop_
_atom_site_label
_atom_site_type_symbol
_atom_site_symmetry_multiplicity
_atom_site_Wyckoff_symbol
_atom_site_fract_x
_atom_site_fract_y
_atom_site_fract_z
_atom_site_occupancy
_atom_site_attached_hydrogens
_atom_site_calc_flag
Sr1 Sr2+ 2 d 0.3333 0.6667 0.75 1. 0 d
Fe1 Fe3+ 2 a 0. 0. 0. 1. 0 d
Fe2 Fe3+ 4 e 0. 0. 0.2525(3) 0.5 0 d
Fe3 Fe3+ 4 f 0.3333 0.6667 0.02723(3) 1. 0 d
Fe4 Fe3+ 4 f 0.3333 0.6667 0.19091(3) 1. 0 d
Fe5 Fe3+ 12 k 0.16884(6) 0.33768(12) -0.10925(2) 1. 0 d
O1 O2- 4 e 0. 0. 0.1520(2) 1. 0 d
O2 O2- 4 f 0.3333 0.6667 -0.0551(2) 1. 0 d
O3 O2- 6 h 0.1820(4) 0.3640(8) 0.25 1. 0 d
O4 O2- 12 k 0.1561(3) 0.3122(6) 0.0526(1) 1. 0 d
O5 O2- 12 k 0.5047(3) 0.0094(6) 0.1512(1) 1. 0 d

loop_
_atom_type_symbol
_atom_type_oxidation_number
Sr2+ 2.000
Fe3+ 3.000
O2- -2.000
